data_1561273
loop_
_publ_author_name
'Wu, Yue'
'Shi, Cui-Mi'
'Xu, Liang-Jin'
'Yang, Ming'
'Chen, Zhong-Ning'

_publ_section_title
;
 Reversible Luminescent Vapochromism of a Zero-Dimensional
 Sb<sup>3+</sup>-Doped Organic-Inorganic Hybrid.
;
_journal_name_full 'The journal of physical chemistry letters'
_journal_page_first 3288
_journal_page_last 3294
_journal_paper_doi 10.1021/acs.jpclett.1c00418
_journal_year 2021
_chemical_formula_sum 'C16 H40 Cl7 In N4 O0 S4'
_chemical_formula_weight 779.73
_space_group_crystal_system monoclinic
_space_group_IT_number 15
_space_group_name_Hall '-C 2yc'
_space_group_name_H-M_alt 'C 1 2/c 1'
_atom_sites_solution_hydrogens geom
_audit_creation_method SHELXL-2016/6
_cell_angle_alpha 90
_cell_angle_beta 99.752(2)
_cell_angle_gamma 90
_cell_formula_units_Z 4
_cell_length_a 20.9774(11)
_cell_length_b 10.1284(5)
_cell_length_c 14.5479(7)
_cell_measurement_reflns_used 9954
_cell_measurement_temperature 100(2)
_cell_measurement_theta_max 27.11
_cell_measurement_theta_min 2.56
_cell_volume 3046.3(3)
_computing_structure_refinement 'SHELXL-2016/6 (Sheldrick, 2016)'
_diffrn_ambient_temperature 100(2)
_diffrn_measured_fraction_theta_full 0.978
_diffrn_measured_fraction_theta_max 0.981
_diffrn_measurement_device_type 'Bruker APEX-II CCD'
_diffrn_radiation_type MoK\a
_diffrn_radiation_wavelength 0.71073
_diffrn_reflns_av_R_equivalents 0.0274
_diffrn_reflns_av_unetI/netI 0.0192
_diffrn_reflns_Laue_measured_fraction_full 0.978
_diffrn_reflns_Laue_measured_fraction_max 0.981
_diffrn_reflns_limit_h_max 26
_diffrn_reflns_limit_h_min -26
_diffrn_reflns_limit_k_max 12
_diffrn_reflns_limit_k_min -12
_diffrn_reflns_limit_l_max 15
_diffrn_reflns_limit_l_min -18
_diffrn_reflns_number 19690
_diffrn_reflns_point_group_measured_fraction_full 0.978
_diffrn_reflns_point_group_measured_fraction_max 0.981
_diffrn_reflns_theta_full 25.242
_diffrn_reflns_theta_max 27.121
_diffrn_reflns_theta_min 3.172
_exptl_absorpt_coefficient_mu 1.680
_exptl_absorpt_correction_type multi-scan
_exptl_crystal_colour colorless
_exptl_crystal_density_diffrn 1.700
_exptl_crystal_description block
_exptl_crystal_F_000 1584
_exptl_crystal_size_max 0.900
_exptl_crystal_size_mid 0.500
_exptl_crystal_size_min 0.300
_exptl_transmission_factor_max 0.604
_exptl_transmission_factor_min 0.380
_refine_diff_density_max 0.371
_refine_diff_density_min -0.438
_refine_diff_density_rms 0.052
_refine_ls_extinction_method none
_refine_ls_goodness_of_fit_ref 1.053
_refine_ls_hydrogen_treatment constr
_refine_ls_matrix_type full
_refine_ls_number_parameters 147
_refine_ls_number_reflns 3297
_refine_ls_number_restraints 102
_refine_ls_restrained_S_all 1.036
_refine_ls_R_factor_all 0.0146
_refine_ls_R_factor_gt 0.0141
_refine_ls_shift/su_max 0.001
_refine_ls_shift/su_mean 0.000
_refine_ls_structure_factor_coef Fsqd
_refine_ls_weighting_details 'w=1/[\s^2^(Fo^2^)+(0.0115P)^2^+2.6519P] where P=(Fo^2^+2Fc^2^)/3'
_refine_ls_weighting_scheme calc
_refine_ls_wR_factor_gt 0.0338
_refine_ls_wR_factor_ref 0.0341
_reflns_Friedel_coverage 0.000
_reflns_number_gt 3229
_reflns_number_total 3297
_reflns_threshold_expression 'I > 2\s(I)'
_cod_data_source_file jz1c00418_si_003.cif
_cod_data_source_block undoped
_cod_depositor_comments
;
The following automatic conversions were performed:

data item '_exptl_absorpt_correction_type' value 'multi scan' was
changed to 'multi-scan' in accordance with the
/home/data/users/saulius/crontab/automatic-downloads/rss-feeds/ACS/lib/dictionaries/cif_core.dic
dictionary named 'cif_core.dic' version 2.4.2 last updated on
2011-04-26.

Automatic conversion script
Id: cif_fix_values 7556 2019-12-06 15:28:31Z antanas 

 Adding full bibliography for 1561273--1561276.cif.
;
_cod_original_sg_symbol_H-M 'C 2/c'
_cod_database_code 1561273
_shelx_shelxl_version_number 2016/6
_shelx_space_group_comment
;
The symmetry employed for this shelxl refinement is uniquely defined
by the following loop, which should always be used as a source of
symmetry information in preference to the above space-group names.
They are only intended as comments.
;
_shelx_estimated_absorpt_t_min 0.313
_shelx_estimated_absorpt_t_max 0.633

loop_
_space_group_symop_operation_xyz
'x, y, z'
'-x, y, -z+1/2'
'x+1/2, y+1/2, z'
'-x+1/2, y+1/2, -z+1/2'
'-x, -y, -z'
'x, -y, z-1/2'
'-x+1/2, -y+1/2, -z'
'x+1/2, -y+1/2, z-1/2'

loop_
_atom_site_label
_atom_site_type_symbol
_atom_site_fract_x
_atom_site_fract_y
_atom_site_fract_z
_atom_site_U_iso_or_equiv
_atom_site_adp_type
_atom_site_occupancy
_atom_site_site_symmetry_order
_atom_site_calc_flag
_atom_site_refinement_flags_posn
_atom_site_refinement_flags_adp
_atom_site_refinement_flags_occupancy
_atom_site_disorder_assembly
_atom_site_disorder_group
In1 In 0.250000 0.750000 0.500000 0.00772(4) Uani 1 2 d S U P . .
Cl1 Cl 0.18213(2) 0.55312(3) 0.51974(2) 0.01223(6) Uani 1 1 d . U . . .
Cl2 Cl 0.32715(2) 0.60116(3) 0.43435(2) 0.01133(6) Uani 1 1 d . U . . .
Cl3 Cl 0.31411(2) 0.71383(3) 0.66343(2) 0.01216(6) Uani 1 1 d . U . . .
Cl4 Cl 0.500000 0.92672(4) 0.750000 0.01560(8) Uani 1 2 d S T P . .
S2 S 0.59133(2) 0.67984(3) 0.53813(2) 0.01420(7) Uani 1 1 d . U . . .
S1 S 0.10208(2) 0.79592(3) 0.79551(2) 0.01817(7) Uani 1 1 d . U . . .
N1 N 0.22671(5) 0.61299(11) 0.81427(8) 0.0179(2) Uani 1 1 d . U . . .
H1A H 0.251591 0.547898 0.845024 0.021 Uiso 1 1 calc R U . . .
H1D H 0.245919 0.639375 0.765766 0.021 Uiso 1 1 calc R U . . .
N2 N 0.45200(5) 0.74005(10) 0.58440(8) 0.0146(2) Uani 1 1 d . U . . .
H2A H 0.408311 0.729162 0.573891 0.018 Uiso 1 1 calc R U . . .
H2D H 0.462010 0.798640 0.632084 0.018 Uiso 1 1 calc R U . . .
C6 C 0.54341(6) 0.82837(12) 0.51491(9) 0.0152(2) Uani 1 1 d . U . . .
H6A H 0.553793 0.889481 0.568468 0.018 Uiso 1 1 calc R U . . .
H6B H 0.554506 0.872924 0.459141 0.018 Uiso 1 1 calc R U . . .
C4 C 0.18577(6) 0.84137(13) 0.83292(9) 0.0191(3) Uani 1 1 d . U . . .
H4A H 0.204274 0.871303 0.778232 0.023 Uiso 1 1 calc R U . . .
H4B H 0.188106 0.916013 0.877301 0.023 Uiso 1 1 calc R U . . .
C3 C 0.22564(6) 0.72734(14) 0.87928(9) 0.0188(3) Uani 1 1 d . U . . .
H3A H 0.270488 0.757747 0.901230 0.023 Uiso 1 1 calc R U . . .
H3B H 0.207447 0.698095 0.934402 0.023 Uiso 1 1 calc R U . . .
C5 C 0.47179(6) 0.79744(13) 0.49874(9) 0.0162(2) Uani 1 1 d . U . . .
H5A H 0.446924 0.879312 0.481130 0.019 Uiso 1 1 calc R U . . .
H5B H 0.461631 0.734005 0.446547 0.019 Uiso 1 1 calc R U . . .
C2 C 0.16131(6) 0.55651(12) 0.77576(9) 0.0173(3) Uani 1 1 d . U . . .
H2B H 0.141005 0.522267 0.827631 0.021 Uiso 1 1 calc R U . . .
H2C H 0.166473 0.481838 0.733726 0.021 Uiso 1 1 calc R U . . .
C7 C 0.55631(6) 0.62450(12) 0.63719(9) 0.0149(2) Uani 1 1 d . U . . .
H7A H 0.575443 0.538252 0.658775 0.018 Uiso 1 1 calc R U . . .
H7B H 0.567312 0.688476 0.688890 0.018 Uiso 1 1 calc R U . . .
C8 C 0.48319(6) 0.61045(12) 0.61380(9) 0.0151(2) Uani 1 1 d . U . . .
H8A H 0.471962 0.545363 0.562862 0.018 Uiso 1 1 calc R U . . .
H8B H 0.466468 0.577172 0.669127 0.018 Uiso 1 1 calc R U . . .
C1 C 0.11793(6) 0.65966(12) 0.72269(8) 0.0155(2) Uani 1 1 d . U . . .
H1B H 0.076381 0.618104 0.695014 0.019 Uiso 1 1 calc R U . . .
H1C H 0.138503 0.693693 0.671018 0.019 Uiso 1 1 calc R U . . .

loop_
_atom_site_aniso_label
_atom_site_aniso_U_11
_atom_site_aniso_U_22
_atom_site_aniso_U_33
_atom_site_aniso_U_23
_atom_site_aniso_U_13
_atom_site_aniso_U_12
In1 0.00699(6) 0.00717(6) 0.00903(6) -0.00061(4) 0.00144(4) 0.00032(4)
Cl1 0.01215(13) 0.00995(12) 0.01515(13) -0.00137(10) 0.00394(10) -0.00238(10)
Cl2 0.00982(13) 0.01004(12) 0.01459(13) -0.00192(10) 0.00340(10) 0.00130(10)
Cl3 0.01089(13) 0.01476(13) 0.01031(12) 0.00133(10) 0.00031(10) -0.00072(10)
Cl4 0.0167(2) 0.01226(18) 0.0180(2) 0.000 0.00354(15) 0.000
S2 0.01067(14) 0.01350(14) 0.01914(15) 0.00047(11) 0.00454(11) 0.00213(11)
S1 0.01685(15) 0.01907(16) 0.01919(16) 0.00162(12) 0.00477(12) 0.00608(12)
N1 0.0172(5) 0.0199(6) 0.0177(5) 0.0081(4) 0.0062(4) 0.0077(4)
N2 0.0085(5) 0.0185(5) 0.0170(5) -0.0024(4) 0.0022(4) -0.0001(4)
C6 0.0162(6) 0.0106(5) 0.0198(6) 0.0026(5) 0.0056(5) 0.0014(5)
C4 0.0237(7) 0.0132(6) 0.0198(6) -0.0008(5) 0.0019(5) -0.0036(5)
C3 0.0158(6) 0.0231(6) 0.0162(6) 0.0023(5) -0.0010(5) -0.0040(5)
C5 0.0156(6) 0.0171(6) 0.0154(6) 0.0027(5) 0.0010(5) 0.0038(5)
C2 0.0262(7) 0.0110(6) 0.0152(6) 0.0004(5) 0.0046(5) -0.0006(5)
C7 0.0163(6) 0.0142(6) 0.0139(6) 0.0011(5) 0.0018(5) 0.0027(5)
C8 0.0177(6) 0.0127(6) 0.0155(6) 0.0003(5) 0.0046(5) -0.0024(5)
C1 0.0195(6) 0.0150(6) 0.0116(5) 0.0016(5) 0.0012(5) -0.0034(5)

loop_
_atom_type_symbol
_atom_type_description
_atom_type_scat_dispersion_real
_atom_type_scat_dispersion_imag
_atom_type_scat_source
C C 0.0033 0.0016 'International Tables Vol C Tables 4.2.6.8 and 6.1.1.4'
H H 0.0000 0.0000 'International Tables Vol C Tables 4.2.6.8 and 6.1.1.4'
N N 0.0061 0.0033 'International Tables Vol C Tables 4.2.6.8 and 6.1.1.4'
O O 0.0106 0.0060 'International Tables Vol C Tables 4.2.6.8 and 6.1.1.4'
S S 0.1246 0.1234 'International Tables Vol C Tables 4.2.6.8 and 6.1.1.4'
Cl Cl 0.1484 0.1585 'International Tables Vol C Tables 4.2.6.8 and 6.1.1.4'
In In -0.7276 1.3100 'International Tables Vol C Tables 4.2.6.8 and 6.1.1.4'

loop_
_geom_angle_atom_site_label_1
_geom_angle_atom_site_label_2
_geom_angle_atom_site_label_3
_geom_angle
_geom_angle_site_symmetry_1
_geom_angle_site_symmetry_3
_geom_angle_publ_flag
Cl1 In1 Cl1 180.0 7_566 . ?
Cl1 In1 Cl2 88.921(10) 7_566 7_566 ?
Cl1 In1 Cl2 91.079(9) . 7_566 ?
Cl1 In1 Cl2 91.080(10) 7_566 . ?
Cl1 In1 Cl2 88.920(9) . . ?
Cl2 In1 Cl2 180.0 7_566 . ?
Cl1 In1 Cl3 90.059(9) 7_566 . ?
Cl1 In1 Cl3 89.942(9) . . ?
Cl2 In1 Cl3 90.216(9) 7_566 . ?
Cl2 In1 Cl3 89.785(10) . . ?
Cl1 In1 Cl3 89.941(9) 7_566 7_566 ?
Cl1 In1 Cl3 90.059(9) . 7_566 ?
Cl2 In1 Cl3 89.784(9) 7_566 7_566 ?
Cl2 In1 Cl3 90.215(9) . 7_566 ?
Cl3 In1 Cl3 180.0 . 7_566 ?
C6 S2 C7 96.80(6) . . ?
C1 S1 C4 96.05(6) . . ?
C3 N1 C2 114.77(10) . . ?
C3 N1 H1A 108.6 . . ?
C2 N1 H1A 108.6 . . ?
C3 N1 H1D 108.6 . . ?
C2 N1 H1D 108.6 . . ?
H1A N1 H1D 107.6 . . ?
C5 N2 C8 114.16(10) . . ?
C5 N2 H2A 108.7 . . ?
C8 N2 H2A 108.7 . . ?
C5 N2 H2D 108.7 . . ?
C8 N2 H2D 108.7 . . ?
H2A N2 H2D 107.6 . . ?
C5 C6 S2 111.25(9) . . ?
C5 C6 H6A 109.4 . . ?
S2 C6 H6A 109.4 . . ?
C5 C6 H6B 109.4 . . ?
S2 C6 H6B 109.4 . . ?
H6A C6 H6B 108.0 . . ?
C3 C4 S1 112.00(9) . . ?
C3 C4 H4A 109.2 . . ?
S1 C4 H4A 109.2 . . ?
C3 C4 H4B 109.2 . . ?
S1 C4 H4B 109.2 . . ?
H4A C4 H4B 107.9 . . ?
N1 C3 C4 111.99(11) . . ?
N1 C3 H3A 109.2 . . ?
C4 C3 H3A 109.2 . . ?
N1 C3 H3B 109.2 . . ?
C4 C3 H3B 109.2 . . ?
H3A C3 H3B 107.9 . . ?
N2 C5 C6 111.05(10) . . ?
N2 C5 H5A 109.4 . . ?
C6 C5 H5A 109.4 . . ?
N2 C5 H5B 109.4 . . ?
C6 C5 H5B 109.4 . . ?
H5A C5 H5B 108.0 . . ?
N1 C2 C1 111.11(10) . . ?
N1 C2 H2B 109.4 . . ?
C1 C2 H2B 109.4 . . ?
N1 C2 H2C 109.4 . . ?
C1 C2 H2C 109.4 . . ?
H2B C2 H2C 108.0 . . ?
C8 C7 S2 112.35(8) . . ?
C8 C7 H7A 109.1 . . ?
S2 C7 H7A 109.1 . . ?
C8 C7 H7B 109.1 . . ?
S2 C7 H7B 109.1 . . ?
H7A C7 H7B 107.9 . . ?
N2 C8 C7 110.95(10) . . ?
N2 C8 H8A 109.4 . . ?
C7 C8 H8A 109.5 . . ?
N2 C8 H8B 109.5 . . ?
C7 C8 H8B 109.5 . . ?
H8A C8 H8B 108.0 . . ?
C2 C1 S1 112.59(9) . . ?
C2 C1 H1B 109.1 . . ?
S1 C1 H1B 109.1 . . ?
C2 C1 H1C 109.1 . . ?
S1 C1 H1C 109.1 . . ?
H1B C1 H1C 107.8 . . ?

loop_
_geom_bond_atom_site_label_1
_geom_bond_atom_site_label_2
_geom_bond_distance
_geom_bond_site_symmetry_2
_geom_bond_publ_flag
In1 Cl1 2.4948(3) 7_566 ?
In1 Cl1 2.4949(3) . ?
In1 Cl2 2.5155(3) 7_566 ?
In1 Cl2 2.5155(3) . ?
In1 Cl3 2.5519(3) . ?
In1 Cl3 2.5520(3) 7_566 ?
S2 C6 1.8090(12) . ?
S2 C7 1.8135(13) . ?
S1 C1 1.8047(13) . ?
S1 C4 1.8074(13) . ?
N1 C3 1.4978(18) . ?
N1 C2 1.5043(17) . ?
N1 H1A 0.9100 . ?
N1 H1D 0.9100 . ?
N2 C5 1.4961(17) . ?
N2 C8 1.4965(16) . ?
N2 H2A 0.9100 . ?
N2 H2D 0.9100 . ?
C6 C5 1.5136(17) . ?
C6 H6A 0.9900 . ?
C6 H6B 0.9900 . ?
C4 C3 1.5156(18) . ?
C4 H4A 0.9900 . ?
C4 H4B 0.9900 . ?
C3 H3A 0.9900 . ?
C3 H3B 0.9900 . ?
C5 H5A 0.9900 . ?
C5 H5B 0.9900 . ?
C2 C1 1.5092(17) . ?
C2 H2B 0.9900 . ?
C2 H2C 0.9900 . ?
C7 C8 1.5204(17) . ?
C7 H7A 0.9900 . ?
C7 H7B 0.9900 . ?
C8 H8A 0.9900 . ?
C8 H8B 0.9900 . ?
C1 H1B 0.9900 . ?
C1 H1C 0.9900 . ?
